data_4038546
loop_
_publ_author_name
'Tomanik, Martin'
'Economou, Christos'
'Frischling, Madeline C.'
'Xue, Mengzhao'
'Marks, Victoria A.'
'Mercado, Brandon Q.'
'Herzon, Seth B.'

_publ_section_title
;
 Development of a Convergent Enantioselective Synthetic Route to
 (-)-Myrocin G.
;
_journal_issue 14
_journal_name_full 'The Journal of organic chemistry'
_journal_page_first 8952
_journal_page_last 8989
_journal_paper_doi 10.1021/acs.joc.0c00891
_journal_volume 85
_journal_year 2020
_chemical_absolute_configuration ad
_chemical_formula_moiety 'C23 H35 O5'
_chemical_formula_sum 'C23 H35 O5'
_chemical_formula_weight 391.51
_space_group_crystal_system orthorhombic
_space_group_IT_number 29
_space_group_name_Hall 'P 2c -2ac'
_space_group_name_H-M_alt 'P c a 21'
_atom_sites_solution_hydrogens mixed
_atom_sites_solution_primary SHELXT
_atom_sites_solution_secondary difmap
_audit_creation_method SHELXL-2014/7
_cell_angle_alpha 90
_cell_angle_beta 90
_cell_angle_gamma 90
_cell_formula_units_Z 8
_cell_length_a 19.7853(3)
_cell_length_b 22.1644(4)
_cell_length_c 10.4000(2)
_cell_measurement_reflns_used 52428
_cell_measurement_temperature 93(2)
_cell_measurement_theta_max 66.3850
_cell_measurement_theta_min 1.9550
_cell_volume 4560.70(14)
_computing_cell_refinement 'CrysAlisPro 1.171.39.16b (Rigaku OD, 2015)'
_computing_data_collection 'CrysAlisPro 1.171.39.16b (Rigaku OD, 2015)'
_computing_data_reduction 'CrysAlisPro 1.171.39.16b (Rigaku OD, 2015)'
_computing_molecular_graphics 'Olex2 (Dolomanov et al., 2009)'
_computing_publication_material 'CIFTAB-2014/2 (Sheldrick, 2014)'
_computing_structure_refinement 'SHELXL-2014/7 (Sheldrick, 2014)'
_computing_structure_solution 'SHELXT-2014/5 (Sheldrick, 2014)'
_diffrn_ambient_temperature 93(2)
_diffrn_detector_area_resol_mean 22.2
_diffrn_measured_fraction_theta_full 1.000
_diffrn_measured_fraction_theta_max 1.000
_diffrn_measurement_device_type 'Rigaku Saturn 944+ CCD'
_diffrn_measurement_method \w
_diffrn_radiation_type CuK\a
_diffrn_radiation_wavelength 1.54184
_diffrn_reflns_av_R_equivalents 0.0727
_diffrn_reflns_av_unetI/netI 0.0206
_diffrn_reflns_Laue_measured_fraction_full 1.000
_diffrn_reflns_Laue_measured_fraction_max 1.000
_diffrn_reflns_limit_h_max 23
_diffrn_reflns_limit_h_min -23
_diffrn_reflns_limit_k_max 26
_diffrn_reflns_limit_k_min -26
_diffrn_reflns_limit_l_max 12
_diffrn_reflns_limit_l_min -12
_diffrn_reflns_number 164334
_diffrn_reflns_point_group_measured_fraction_full 1.000
_diffrn_reflns_point_group_measured_fraction_max 1.000
_diffrn_reflns_theta_full 66.599
_diffrn_reflns_theta_max 66.599
_diffrn_reflns_theta_min 1.993
_diffrn_source 'microfocus rotating anode'
_exptl_absorpt_coefficient_mu 0.633
_exptl_absorpt_correction_T_max 1.00000
_exptl_absorpt_correction_T_min 0.65736
_exptl_absorpt_correction_type multi-scan
_exptl_absorpt_process_details
; 
CrysAlisPro 1.171.39.16b (Rigaku Oxford Diffraction, 2015) 
Empirical absorption correction using spherical harmonics, 
 implemented in SCALE3 ABSPACK scaling algorithm. 
;
_exptl_crystal_colour Colorless
_exptl_crystal_density_diffrn 1.140
_exptl_crystal_description Block
_exptl_crystal_F_000 1704
_exptl_crystal_size_max 0.100
_exptl_crystal_size_mid 0.100
_exptl_crystal_size_min 0.070
_refine_diff_density_max 0.382
_refine_diff_density_min -0.299
_refine_diff_density_rms 0.031
_refine_ls_abs_structure_details
; 
 Flack x determined using 3161 quotients [(I+)-(I-)]/[(I+)+(I-)] 
 (Parsons, Flack and Wagner, Acta Cryst. B69 (2013) 249-259). 
;
_refine_ls_abs_structure_Flack 0.07(6)
_refine_ls_extinction_method none
_refine_ls_goodness_of_fit_ref 1.032
_refine_ls_hydrogen_treatment mixed
_refine_ls_matrix_type full
_refine_ls_number_parameters 527
_refine_ls_number_reflns 8074
_refine_ls_number_restraints 1
_refine_ls_restrained_S_all 1.032
_refine_ls_R_factor_all 0.0414
_refine_ls_R_factor_gt 0.0365
_refine_ls_shift/su_max 0.000
_refine_ls_shift/su_mean 0.000
_refine_ls_structure_factor_coef Fsqd
_refine_ls_weighting_details 'w=1/[\s^2^(Fo^2^)+(0.0550P)^2^+0.8829P] where P=(Fo^2^+2Fc^2^)/3'
_refine_ls_weighting_scheme calc
_refine_ls_wR_factor_gt 0.0935
_refine_ls_wR_factor_ref 0.0966
_reflns_Friedel_coverage 0.883
_reflns_Friedel_fraction_full 1.000
_reflns_Friedel_fraction_max 1.000
_reflns_number_gt 7400
_reflns_number_total 8074
_reflns_threshold_expression 'I > 2\s(I)'
_cod_data_source_file jo0c00891_si_001.cif
_cod_data_source_block 007a-18078
_cod_depositor_comments 'Adding full bibliography for 4038544--4038549.cif.'
_cod_database_code 4038546
_shelx_shelxl_version_number 2014/7
_shelx_space_group_comment
; 
The symmetry employed for this shelxl refinement is uniquely defined 
by the following loop, which should always be used as a source of 
symmetry information in preference to the above space-group names. 
They are only intended as comments. 
;
_shelx_estimated_absorpt_t_min 0.939
_shelx_estimated_absorpt_t_max 0.957

loop_
_space_group_symop_operation_xyz
'x, y, z'
'-x, -y, z+1/2'
'x+1/2, -y, z'
'-x+1/2, y, z+1/2'

loop_
_atom_site_label
_atom_site_type_symbol
_atom_site_fract_x
_atom_site_fract_y
_atom_site_fract_z
_atom_site_U_iso_or_equiv
_atom_site_adp_type
_atom_site_occupancy
_atom_site_site_symmetry_order
_atom_site_calc_flag
_atom_site_refinement_flags_posn
_atom_site_refinement_flags_adp
_atom_site_refinement_flags_occupancy
_atom_site_disorder_assembly
_atom_site_disorder_group
C1 C 0.57341(13) 0.44097(11) 0.2450(2) 0.0272(5) Uani 1 1 d . . . . .
C2 C 0.56205(13) 0.43073(12) 0.0999(2) 0.0289(5) Uani 1 1 d . . . . .
C3 C 0.58772(13) 0.48776(12) 0.0308(3) 0.0320(6) Uani 1 1 d . . . . .
H3A H 0.5759 0.4851 -0.0615 0.038 Uiso 1 1 calc R U . . .
H3B H 0.5643 0.5234 0.0669 0.038 Uiso 1 1 calc R U . . .
C4 C 0.66448(14) 0.49684(13) 0.0435(3) 0.0346(6) Uani 1 1 d . . . . .
H4A H 0.6875 0.4693 -0.0174 0.041 Uiso 1 1 calc R U . . .
H4B H 0.6756 0.5387 0.0177 0.041 Uiso 1 1 calc R U . . .
C5 C 0.69256(14) 0.48580(12) 0.1769(3) 0.0313(6) Uani 1 1 d . . . . .
H5 H 0.7406 0.4719 0.1793 0.038 Uiso 1 1 calc R U . . .
C6 C 0.66993(14) 0.52121(12) 0.2932(3) 0.0327(6) Uani 1 1 d . . . . .
H6A H 0.7038 0.5295 0.3610 0.039 Uiso 1 1 calc R U . . .
H6B H 0.6361 0.5536 0.2800 0.039 Uiso 1 1 calc R U . . .
C7 C 0.64746(13) 0.45756(11) 0.2752(2) 0.0273(5) Uani 1 1 d . . . . .
C8 C 0.65832(13) 0.40053(11) 0.3573(3) 0.0289(6) Uani 1 1 d . . . . .
C9 C 0.67549(14) 0.40475(13) 0.4988(3) 0.0333(6) Uani 1 1 d . . . . .
H9A H 0.6570 0.4427 0.5346 0.040 Uiso 1 1 calc R U . . .
H9B H 0.7252 0.4054 0.5097 0.040 Uiso 1 1 calc R U . . .
C10 C 0.64579(14) 0.35079(12) 0.5713(3) 0.0338(6) Uani 1 1 d . . . . .
H10A H 0.6577 0.3545 0.6634 0.041 Uiso 1 1 calc R U . . .
H10B H 0.6671 0.3134 0.5384 0.041 Uiso 1 1 calc R U . . .
C11 C 0.56805(14) 0.34458(11) 0.5595(3) 0.0313(6) Uani 1 1 d . . . . .
C12 C 0.54258(14) 0.36961(11) 0.4342(2) 0.0290(5) Uani 1 1 d . . . . .
H12 H 0.4951 0.3711 0.4207 0.035 Uiso 1 1 calc R U . . .
C13 C 0.58285(13) 0.38978(11) 0.3410(2) 0.0270(5) Uani 1 1 d . . . . .
C14 C 0.48626(13) 0.42339(12) 0.0803(2) 0.0296(6) Uani 1 1 d . . . . .
C15 C 0.39093(13) 0.36082(13) 0.1533(3) 0.0340(6) Uani 1 1 d . . . . .
C16 C 0.35305(17) 0.41247(16) 0.2154(4) 0.0522(9) Uani 1 1 d . . . . .
H16A H 0.3548 0.4479 0.1591 0.078 Uiso 1 1 calc R U . . .
H16B H 0.3740 0.4222 0.2983 0.078 Uiso 1 1 calc R U . . .
H16C H 0.3058 0.4007 0.2291 0.078 Uiso 1 1 calc R U . . .
C17 C 0.36454(16) 0.34570(14) 0.0199(3) 0.0426(7) Uani 1 1 d . . . . .
H17A H 0.3198 0.3271 0.0271 0.064 Uiso 1 1 calc R U . . .
H17B H 0.3956 0.3175 -0.0223 0.064 Uiso 1 1 calc R U . . .
H17C H 0.3612 0.3827 -0.0312 0.064 Uiso 1 1 calc R U . . .
C18 C 0.39055(18) 0.30454(16) 0.2361(3) 0.0509(8) Uani 1 1 d . . . . .
H18A H 0.4109 0.3136 0.3198 0.076 Uiso 1 1 calc R U . . .
H18B H 0.4166 0.2727 0.1935 0.076 Uiso 1 1 calc R U . . .
H18C H 0.3439 0.2909 0.2486 0.076 Uiso 1 1 calc R U . . .
C19 C 0.59790(14) 0.37404(13) 0.0494(3) 0.0338(6) Uani 1 1 d . . . . .
H19A H 0.6462 0.3765 0.0693 0.051 Uiso 1 1 calc R U . . .
H19B H 0.5918 0.3712 -0.0439 0.051 Uiso 1 1 calc R U . . .
H19C H 0.5786 0.3382 0.0906 0.051 Uiso 1 1 calc R U . . .
C20 C 0.68910(15) 0.30015(12) 0.2730(3) 0.0408(7) Uani 1 1 d . . . . .
H20 H 0.6625 0.2858 0.2035 0.049 Uiso 1 1 calc R U . . .
C21 C 0.78717(15) 0.25815(14) 0.3644(3) 0.0433(7) Uani 1 1 d . . . . .
H21A H 0.8017 0.2455 0.2785 0.065 Uiso 1 1 calc R U . . .
H21B H 0.8025 0.2285 0.4280 0.065 Uiso 1 1 calc R U . . .
H21C H 0.8067 0.2977 0.3844 0.065 Uiso 1 1 calc R U . . .
C22 C 0.54869(16) 0.27765(13) 0.5704(3) 0.0396(6) Uani 1 1 d . . . . .
H22A H 0.5671 0.2555 0.4968 0.059 Uiso 1 1 calc R U . . .
H22B H 0.4993 0.2738 0.5712 0.059 Uiso 1 1 calc R U . . .
H22C H 0.5672 0.2610 0.6503 0.059 Uiso 1 1 calc R U . . .
C23 C 0.53330(16) 0.37986(13) 0.6674(3) 0.0397(7) Uani 1 1 d . . . . .
H23A H 0.5467 0.3631 0.7508 0.060 Uiso 1 1 calc R U . . .
H23B H 0.4842 0.3767 0.6576 0.060 Uiso 1 1 calc R U . . .
H23C H 0.5468 0.4224 0.6628 0.060 Uiso 1 1 calc R U . . .
O1 O 0.52358(9) 0.48377(8) 0.28029(18) 0.0301(4) Uani 1 1 d . . . . .
O2 O 0.45114(10) 0.45572(9) 0.01435(18) 0.0356(4) Uani 1 1 d . . . . .
O3 O 0.46358(9) 0.37603(8) 0.14643(18) 0.0332(4) Uani 1 1 d . . . . .
O4 O 0.70489(9) 0.36095(8) 0.28950(18) 0.0340(4) Uani 1 1 d . . . . .
O5 O 0.71588(11) 0.26203(9) 0.3678(2) 0.0440(5) Uani 1 1 d . . . . .
C24 C 0.44661(13) 0.08106(11) 0.5543(3) 0.0297(6) Uani 1 1 d . . . . .
C25 C 0.46448(14) 0.09093(12) 0.4107(2) 0.0301(6) Uani 1 1 d . . . . .
C26 C 0.41912(15) 0.04717(13) 0.3332(3) 0.0362(6) Uani 1 1 d . . . . .
H26A H 0.4333 0.0480 0.2419 0.043 Uiso 1 1 calc R U . . .
H26B H 0.4261 0.0057 0.3657 0.043 Uiso 1 1 calc R U . . .
C27 C 0.34383(15) 0.06250(15) 0.3412(3) 0.0440(7) Uani 1 1 d . . . . .
H27A H 0.3348 0.0977 0.2852 0.053 Uiso 1 1 calc R U . . .
H27B H 0.3176 0.0280 0.3068 0.053 Uiso 1 1 calc R U . . .
C28 C 0.31857(15) 0.07657(14) 0.4751(3) 0.0421(7) Uani 1 1 d . . . . .
H28 H 0.2782 0.1037 0.4783 0.051 Uiso 1 1 calc R U . . .
C29 C 0.32492(16) 0.03378(14) 0.5871(3) 0.0438(7) Uani 1 1 d . . . . .
H29A H 0.2887 0.0343 0.6528 0.053 Uiso 1 1 calc R U . . .
H29B H 0.3452 -0.0063 0.5707 0.053 Uiso 1 1 calc R U . . .
C30 C 0.36990(14) 0.08755(13) 0.5782(3) 0.0347(6) Uani 1 1 d . . . . .
C31 C 0.37974(14) 0.14259(13) 0.6672(3) 0.0354(6) Uani 1 1 d . . . . .
C32 C 0.35683(16) 0.14242(14) 0.8059(3) 0.0434(7) Uani 1 1 d . . . . .
H32A H 0.3585 0.1010 0.8411 0.052 Uiso 1 1 calc R U . . .
H32B H 0.3098 0.1573 0.8123 0.052 Uiso 1 1 calc R U . . .
C33 C 0.40447(16) 0.18372(14) 0.8813(3) 0.0424(7) Uani 1 1 d . . . . .
H33A H 0.3879 0.1869 0.9709 0.051 Uiso 1 1 calc R U . . .
H33B H 0.4029 0.2246 0.8429 0.051 Uiso 1 1 calc R U . . .
C34 C 0.47820(16) 0.16227(12) 0.8838(3) 0.0373(7) Uani 1 1 d . . . . .
C35 C 0.49769(15) 0.13525(11) 0.7552(2) 0.0309(6) Uani 1 1 d . . . . .
H35 H 0.5429 0.1220 0.7434 0.037 Uiso 1 1 calc R U . . .
C36 C 0.45478(13) 0.12923(11) 0.6586(3) 0.0297(6) Uani 1 1 d . . . . .
C37 C 0.53776(13) 0.07288(12) 0.3914(2) 0.0296(6) Uani 1 1 d . . . . .
C38 C 0.65225(14) 0.09461(13) 0.4680(3) 0.0375(6) Uani 1 1 d . . . . .
C39 C 0.66309(18) 0.03065(16) 0.5150(5) 0.0666(12) Uani 1 1 d . . . . .
H39A H 0.6501 0.0022 0.4473 0.100 Uiso 1 1 calc R U . . .
H39B H 0.6353 0.0235 0.5915 0.100 Uiso 1 1 calc R U . . .
H39C H 0.7109 0.0249 0.5366 0.100 Uiso 1 1 calc R U . . .
C40 C 0.68420(18) 0.10641(17) 0.3381(4) 0.0565(9) Uani 1 1 d . . . . .
H40A H 0.7334 0.1020 0.3448 0.085 Uiso 1 1 calc R U . . .
H40B H 0.6733 0.1475 0.3101 0.085 Uiso 1 1 calc R U . . .
H40C H 0.6667 0.0774 0.2753 0.085 Uiso 1 1 calc R U . . .
C41 C 0.67711(15) 0.14004(15) 0.5653(3) 0.0430(7) Uani 1 1 d . . . . .
H41A H 0.6528 0.1344 0.6466 0.065 Uiso 1 1 calc R U . . .
H41B H 0.6690 0.1809 0.5330 0.065 Uiso 1 1 calc R U . . .
H41C H 0.7256 0.1342 0.5796 0.065 Uiso 1 1 calc R U . . .
C42 C 0.45521(15) 0.15631(13) 0.3674(3) 0.0369(6) Uani 1 1 d . . . . .
H42A H 0.4081 0.1685 0.3811 0.055 Uiso 1 1 calc R U . . .
H42B H 0.4664 0.1598 0.2759 0.055 Uiso 1 1 calc R U . . .
H42C H 0.4852 0.1825 0.4176 0.055 Uiso 1 1 calc R U . . .
C43 C 0.52406(17) 0.21513(15) 0.9200(3) 0.0460(7) Uani 1 1 d . . . . .
H43A H 0.5175 0.2482 0.8587 0.069 Uiso 1 1 calc R U . . .
H43B H 0.5713 0.2020 0.9178 0.069 Uiso 1 1 calc R U . . .
H43C H 0.5128 0.2291 1.0068 0.069 Uiso 1 1 calc R U . . .
C44 C 0.4876(2) 0.11165(15) 0.9834(3) 0.0528(9) Uani 1 1 d . . . . .
H44A H 0.4717 0.1256 1.0676 0.079 Uiso 1 1 calc R U . . .
H44B H 0.5356 0.1010 0.9890 0.079 Uiso 1 1 calc R U . . .
H44C H 0.4615 0.0762 0.9570 0.079 Uiso 1 1 calc R U . . .
C45 C 0.29769(16) 0.21765(15) 0.5986(4) 0.0528(9) Uani 1 1 d . . . . .
H45 H 0.2651 0.2027 0.5397 0.063 Uiso 1 1 calc R U . . .
C46 C 0.32105(19) 0.31595(16) 0.6715(5) 0.0652(10) Uani 1 1 d . . . . .
H46A H 0.3117 0.3309 0.5846 0.098 Uiso 1 1 calc R U . . .
H46B H 0.3695 0.3079 0.6805 0.098 Uiso 1 1 calc R U . . .
H46C H 0.3073 0.3464 0.7347 0.098 Uiso 1 1 calc R U . . .
O6 O 0.47619(10) 0.02451(8) 0.58464(19) 0.0324(4) Uani 1 1 d . . . . .
O7 O 0.55706(10) 0.03356(9) 0.31880(19) 0.0395(5) Uani 1 1 d . . . . .
O8 O 0.57917(9) 0.10694(8) 0.46270(17) 0.0318(4) Uani 1 1 d . . . . .
O9 O 0.36537(10) 0.19888(9) 0.6021(2) 0.0414(5) Uani 1 1 d . . . . .
O10 O 0.28408(11) 0.26148(10) 0.6932(3) 0.0601(7) Uani 1 1 d . . . . .
H6 H 0.4644(19) 0.0185(16) 0.667(4) 0.061(11) Uiso 1 1 d . . . . .
H1 H 0.532(2) 0.4960(19) 0.363(5) 0.071(12) Uiso 1 1 d . . . . .

loop_
_atom_site_aniso_label
_atom_site_aniso_U_11
_atom_site_aniso_U_22
_atom_site_aniso_U_33
_atom_site_aniso_U_23
_atom_site_aniso_U_13
_atom_site_aniso_U_12
C1 0.0269(13) 0.0278(13) 0.0269(13) 0.0002(10) 0.0008(10) 0.0038(10)
C2 0.0285(14) 0.0326(13) 0.0257(12) 0.0019(10) 0.0000(11) 0.0033(10)
C3 0.0297(14) 0.0386(15) 0.0276(13) 0.0050(11) 0.0024(11) 0.0057(11)
C4 0.0318(14) 0.0382(15) 0.0336(14) 0.0061(12) 0.0065(12) 0.0055(12)
C5 0.0278(14) 0.0334(14) 0.0327(14) 0.0032(11) 0.0022(11) 0.0010(11)
C6 0.0323(15) 0.0293(13) 0.0364(14) 0.0012(11) 0.0022(12) -0.0003(11)
C7 0.0266(13) 0.0277(13) 0.0276(12) -0.0009(11) 0.0003(11) 0.0009(10)
C8 0.0289(14) 0.0287(13) 0.0291(13) 0.0016(10) -0.0012(11) 0.0013(10)
C9 0.0314(15) 0.0368(15) 0.0317(14) 0.0018(11) -0.0073(12) -0.0032(12)
C10 0.0390(15) 0.0355(14) 0.0269(13) 0.0033(11) -0.0069(12) 0.0002(11)
C11 0.0367(15) 0.0296(13) 0.0275(13) 0.0015(11) -0.0019(11) -0.0006(11)
C12 0.0291(14) 0.0294(13) 0.0283(13) -0.0016(10) -0.0032(11) -0.0025(10)
C13 0.0304(13) 0.0269(12) 0.0236(12) -0.0019(10) -0.0034(11) -0.0004(10)
C14 0.0315(14) 0.0332(13) 0.0242(12) -0.0014(11) -0.0018(11) 0.0026(11)
C15 0.0276(14) 0.0392(15) 0.0350(15) 0.0013(12) -0.0029(12) -0.0041(11)
C16 0.0395(18) 0.056(2) 0.061(2) -0.0144(17) 0.0115(16) -0.0082(15)
C17 0.0435(18) 0.0440(17) 0.0402(16) -0.0032(13) -0.0073(14) -0.0057(14)
C18 0.0449(18) 0.057(2) 0.0507(19) 0.0154(15) -0.0077(15) -0.0147(15)
C19 0.0337(14) 0.0401(14) 0.0276(13) -0.0050(11) -0.0035(11) 0.0064(11)
C20 0.0384(16) 0.0313(14) 0.0527(18) -0.0029(13) -0.0115(14) 0.0021(12)
C21 0.0343(16) 0.0420(16) 0.0535(18) 0.0086(14) -0.0008(14) 0.0070(13)
C22 0.0436(17) 0.0355(14) 0.0397(15) 0.0067(12) -0.0021(13) -0.0028(12)
C23 0.0483(18) 0.0423(16) 0.0286(14) 0.0003(12) -0.0010(13) 0.0048(13)
O1 0.0296(10) 0.0336(10) 0.0271(9) -0.0001(8) 0.0011(8) 0.0061(7)
O2 0.0319(10) 0.0410(11) 0.0340(10) 0.0056(9) -0.0044(8) 0.0044(8)
O3 0.0306(10) 0.0358(10) 0.0331(10) 0.0053(8) -0.0032(8) 0.0000(8)
O4 0.0344(10) 0.0293(9) 0.0383(10) 0.0012(8) 0.0010(8) 0.0050(8)
O5 0.0391(12) 0.0346(11) 0.0583(13) 0.0113(10) 0.0074(10) 0.0055(9)
C24 0.0285(13) 0.0283(12) 0.0324(14) -0.0021(11) -0.0008(11) 0.0002(10)
C25 0.0313(14) 0.0317(13) 0.0272(13) -0.0015(11) -0.0052(11) 0.0009(11)
C26 0.0381(16) 0.0389(15) 0.0316(14) -0.0042(12) -0.0065(12) -0.0001(12)
C27 0.0380(17) 0.0479(18) 0.0461(17) -0.0079(14) -0.0127(14) -0.0012(13)
C28 0.0290(15) 0.0480(17) 0.0495(17) -0.0091(14) -0.0057(13) -0.0023(13)
C29 0.0371(16) 0.0440(16) 0.0502(18) -0.0082(14) 0.0044(14) -0.0085(13)
C30 0.0293(14) 0.0359(14) 0.0388(15) -0.0061(12) 0.0010(12) -0.0037(11)
C31 0.0319(14) 0.0346(14) 0.0397(15) -0.0047(12) 0.0029(13) -0.0013(11)
C32 0.0383(17) 0.0441(17) 0.0477(18) -0.0089(14) 0.0126(14) -0.0045(13)
C33 0.0469(18) 0.0409(16) 0.0394(16) -0.0093(13) 0.0133(14) -0.0063(13)
C34 0.0504(18) 0.0329(14) 0.0287(14) -0.0037(12) 0.0031(13) -0.0047(12)
C35 0.0345(15) 0.0291(13) 0.0291(14) -0.0016(11) 0.0023(11) -0.0008(11)
C36 0.0302(14) 0.0285(13) 0.0305(13) 0.0001(11) 0.0050(11) -0.0017(11)
C37 0.0332(15) 0.0295(13) 0.0261(13) 0.0014(11) 0.0002(11) -0.0022(11)
C38 0.0282(15) 0.0372(15) 0.0470(16) 0.0019(13) 0.0018(12) -0.0005(12)
C39 0.0396(19) 0.0444(19) 0.116(4) 0.018(2) -0.016(2) 0.0052(15)
C40 0.0474(19) 0.060(2) 0.062(2) -0.0154(17) 0.0196(17) -0.0142(16)
C41 0.0308(15) 0.0552(18) 0.0431(16) 0.0012(15) -0.0020(13) -0.0034(13)
C42 0.0402(16) 0.0360(15) 0.0346(14) 0.0001(12) -0.0033(13) 0.0035(12)
C43 0.053(2) 0.0469(17) 0.0378(16) -0.0098(14) 0.0023(14) -0.0094(15)
C44 0.085(3) 0.0430(17) 0.0305(15) -0.0014(13) 0.0004(16) -0.0007(17)
C45 0.0335(16) 0.0494(18) 0.076(2) -0.0224(17) -0.0115(16) 0.0109(14)
C46 0.052(2) 0.044(2) 0.100(3) -0.016(2) -0.013(2) 0.0065(16)
O6 0.0380(10) 0.0306(9) 0.0287(10) -0.0010(8) 0.0020(9) 0.0021(8)
O7 0.0419(11) 0.0402(11) 0.0364(10) -0.0092(9) 0.0064(9) -0.0011(9)
O8 0.0315(10) 0.0342(10) 0.0297(9) -0.0025(8) -0.0018(8) 0.0035(8)
O9 0.0325(10) 0.0363(10) 0.0554(13) -0.0044(9) -0.0020(9) 0.0059(8)
O10 0.0379(12) 0.0515(13) 0.0910(18) -0.0226(13) 0.0020(12) 0.0076(10)

loop_
_atom_type_symbol
_atom_type_description
_atom_type_scat_dispersion_real
_atom_type_scat_dispersion_imag
_atom_type_scat_source
C C 0.0181 0.0091 'International Tables Vol C Tables 4.2.6.8 and 6.1.1.4'
H H 0.0000 0.0000 'International Tables Vol C Tables 4.2.6.8 and 6.1.1.4'
O O 0.0492 0.0322 'International Tables Vol C Tables 4.2.6.8 and 6.1.1.4'

loop_
_geom_angle_atom_site_label_1
_geom_angle_atom_site_label_2
_geom_angle_atom_site_label_3
_geom_angle
_geom_angle_site_symmetry_1
_geom_angle_site_symmetry_3
_geom_angle_publ_flag
O1 C1 C13 114.5(2) . . ?
O1 C1 C2 104.5(2) . . ?
C13 C1 C2 123.4(2) . . ?
O1 C1 C7 116.6(2) . . ?
C13 C1 C7 85.83(18) . . ?
C2 C1 C7 111.9(2) . . ?
C14 C2 C19 108.8(2) . . ?
C14 C2 C3 110.5(2) . . ?
C19 C2 C3 111.1(2) . . ?
C14 C2 C1 106.9(2) . . ?
C19 C2 C1 112.8(2) . . ?
C3 C2 C1 106.7(2) . . ?
C4 C3 C2 113.2(2) . . ?
C4 C3 H3A 108.9 . . ?
C2 C3 H3A 108.9 . . ?
C4 C3 H3B 108.9 . . ?
C2 C3 H3B 108.9 . . ?
H3A C3 H3B 107.8 . . ?
C5 C4 C3 114.8(2) . . ?
C5 C4 H4A 108.6 . . ?
C3 C4 H4A 108.6 . . ?
C5 C4 H4B 108.6 . . ?
C3 C4 H4B 108.6 . . ?
H4A C4 H4B 107.5 . . ?
C7 C5 C6 59.50(17) . . ?
C7 C5 C4 118.4(2) . . ?
C6 C5 C4 122.8(2) . . ?
C7 C5 H5 115.0 . . ?
C6 C5 H5 115.0 . . ?
C4 C5 H5 115.0 . . ?
C7 C6 C5 59.75(17) . . ?
C7 C6 H6A 117.8 . . ?
C5 C6 H6A 117.8 . . ?
C7 C6 H6B 117.8 . . ?
C5 C6 H6B 117.8 . . ?
H6A C6 H6B 114.9 . . ?
C6 C7 C5 60.75(18) . . ?
C6 C7 C8 131.7(2) . . ?
C5 C7 C8 129.8(2) . . ?
C6 C7 C1 122.3(2) . . ?
C5 C7 C1 121.8(2) . . ?
C8 C7 C1 92.86(19) . . ?
O4 C8 C9 111.5(2) . . ?
O4 C8 C13 118.3(2) . . ?
C9 C8 C13 109.8(2) . . ?
O4 C8 C7 108.4(2) . . ?
C9 C8 C7 121.3(2) . . ?
C13 C8 C7 85.99(19) . . ?
C8 C9 C10 110.1(2) . . ?
C8 C9 H9A 109.6 . . ?
C10 C9 H9A 109.6 . . ?
C8 C9 H9B 109.6 . . ?
C10 C9 H9B 109.6 . . ?
H9A C9 H9B 108.1 . . ?
C9 C10 C11 114.3(2) . . ?
C9 C10 H10A 108.7 . . ?
C11 C10 H10A 108.7 . . ?
C9 C10 H10B 108.7 . . ?
C11 C10 H10B 108.7 . . ?
H10A C10 H10B 107.6 . . ?
C12 C11 C23 107.2(2) . . ?
C12 C11 C22 109.7(2) . . ?
C23 C11 C22 109.1(2) . . ?
C12 C11 C10 111.6(2) . . ?
C23 C11 C10 110.0(2) . . ?
C22 C11 C10 109.1(2) . . ?
C13 C12 C11 123.6(2) . . ?
C13 C12 H12 118.2 . . ?
C11 C12 H12 118.2 . . ?
C12 C13 C8 124.0(2) . . ?
C12 C13 C1 130.8(2) . . ?
C8 C13 C1 94.4(2) . . ?
O2 C14 O3 124.4(2) . . ?
O2 C14 C2 125.3(2) . . ?
O3 C14 C2 110.3(2) . . ?
O3 C15 C16 109.3(2) . . ?
O3 C15 C18 102.7(2) . . ?
C16 C15 C18 112.2(3) . . ?
O3 C15 C17 109.9(2) . . ?
C16 C15 C17 112.7(3) . . ?
C18 C15 C17 109.6(2) . . ?
C15 C16 H16A 109.5 . . ?
C15 C16 H16B 109.5 . . ?
H16A C16 H16B 109.5 . . ?
C15 C16 H16C 109.5 . . ?
H16A C16 H16C 109.5 . . ?
H16B C16 H16C 109.5 . . ?
C15 C17 H17A 109.5 . . ?
C15 C17 H17B 109.5 . . ?
H17A C17 H17B 109.5 . . ?
C15 C17 H17C 109.5 . . ?
H17A C17 H17C 109.5 . . ?
H17B C17 H17C 109.5 . . ?
C15 C18 H18A 109.5 . . ?
C15 C18 H18B 109.5 . . ?
H18A C18 H18B 109.5 . . ?
C15 C18 H18C 109.5 . . ?
H18A C18 H18C 109.5 . . ?
H18B C18 H18C 109.5 . . ?
C2 C19 H19A 109.5 . . ?
C2 C19 H19B 109.5 . . ?
H19A C19 H19B 109.5 . . ?
C2 C19 H19C 109.5 . . ?
H19A C19 H19C 109.5 . . ?
H19B C19 H19C 109.5 . . ?
O4 C20 O5 114.3(2) . . ?
O4 C20 H20 122.8 . . ?
O5 C20 H20 122.8 . . ?
O5 C21 H21A 109.5 . . ?
O5 C21 H21B 109.5 . . ?
H21A C21 H21B 109.5 . . ?
O5 C21 H21C 109.5 . . ?
H21A C21 H21C 109.5 . . ?
H21B C21 H21C 109.5 . . ?
C11 C22 H22A 109.5 . . ?
C11 C22 H22B 109.5 . . ?
H22A C22 H22B 109.5 . . ?
C11 C22 H22C 109.5 . . ?
H22A C22 H22C 109.5 . . ?
H22B C22 H22C 109.5 . . ?
C11 C23 H23A 109.5 . . ?
C11 C23 H23B 109.5 . . ?
H23A C23 H23B 109.5 . . ?
C11 C23 H23C 109.5 . . ?
H23A C23 H23C 109.5 . . ?
H23B C23 H23C 109.5 . . ?
C1 O1 H1 108(3) . . ?
C14 O3 C15 122.1(2) . . ?
C20 O4 C8 120.0(2) . . ?
C20 O5 C21 113.3(2) . . ?
O6 C24 C36 114.5(2) . . ?
O6 C24 C30 116.8(2) . . ?
C36 C24 C30 85.68(19) . . ?
O6 C24 C25 104.2(2) . . ?
C36 C24 C25 124.1(2) . . ?
C30 C24 C25 111.5(2) . . ?
C37 C25 C42 109.0(2) . . ?
C37 C25 C26 108.7(2) . . ?
C42 C25 C26 111.8(2) . . ?
C37 C25 C24 107.9(2) . . ?
C42 C25 C24 112.9(2) . . ?
C26 C25 C24 106.3(2) . . ?
C27 C26 C25 113.4(2) . . ?
C27 C26 H26A 108.9 . . ?
C25 C26 H26A 108.9 . . ?
C27 C26 H26B 108.9 . . ?
C25 C26 H26B 108.9 . . ?
H26A C26 H26B 107.7 . . ?
C28 C27 C26 114.7(2) . . ?
C28 C27 H27A 108.6 . . ?
C26 C27 H27A 108.6 . . ?
C28 C27 H27B 108.6 . . ?
C26 C27 H27B 108.6 . . ?
H27A C27 H27B 107.6 . . ?
C30 C28 C29 59.5(2) . . ?
C30 C28 C27 118.0(3) . . ?
C29 C28 C27 123.7(3) . . ?
C30 C28 H28 114.8 . . ?
C29 C28 H28 114.8 . . ?
C27 C28 H28 114.8 . . ?
C30 C29 C28 59.9(2) . . ?
C30 C29 H29A 117.8 . . ?
C28 C29 H29A 117.8 . . ?
C30 C29 H29B 117.8 . . ?
C28 C29 H29B 117.8 . . ?
H29A C29 H29B 114.9 . . ?
C29 C30 C28 60.6(2) . . ?
C29 C30 C31 132.1(3) . . ?
C28 C30 C31 130.0(3) . . ?
C29 C30 C24 121.5(2) . . ?
C28 C30 C24 122.4(2) . . ?
C31 C30 C24 92.7(2) . . ?
O9 C31 C32 112.9(2) . . ?
O9 C31 C36 109.5(2) . . ?
C32 C31 C36 110.4(2) . . ?
O9 C31 C30 112.1(2) . . ?
C32 C31 C30 122.1(3) . . ?
C36 C31 C30 86.2(2) . . ?
C31 C32 C33 107.6(2) . . ?
C31 C32 H32A 110.2 . . ?
C33 C32 H32A 110.2 . . ?
C31 C32 H32B 110.2 . . ?
C33 C32 H32B 110.2 . . ?
H32A C32 H32B 108.5 . . ?
C32 C33 C34 114.1(2) . . ?
C32 C33 H33A 108.7 . . ?
C34 C33 H33A 108.7 . . ?
C32 C33 H33B 108.7 . . ?
C34 C33 H33B 108.7 . . ?
H33A C33 H33B 107.6 . . ?
C35 C34 C43 111.7(2) . . ?
C35 C34 C33 110.4(2) . . ?
C43 C34 C33 109.3(2) . . ?
C35 C34 C44 106.0(2) . . ?
C43 C34 C44 108.7(3) . . ?
C33 C34 C44 110.6(3) . . ?
C36 C35 C34 123.2(3) . . ?
C36 C35 H35 118.4 . . ?
C34 C35 H35 118.4 . . ?
C35 C36 C31 124.3(2) . . ?
C35 C36 C24 132.6(2) . . ?
C31 C36 C24 94.3(2) . . ?
O7 C37 O8 123.8(2) . . ?
O7 C37 C25 124.8(2) . . ?
O8 C37 C25 111.3(2) . . ?
O8 C38 C41 102.8(2) . . ?
O8 C38 C40 110.1(3) . . ?
C41 C38 C40 110.3(3) . . ?
O8 C38 C39 109.0(2) . . ?
C41 C38 C39 111.2(3) . . ?
C40 C38 C39 113.0(3) . . ?
C38 C39 H39A 109.5 . . ?
C38 C39 H39B 109.5 . . ?
H39A C39 H39B 109.5 . . ?
C38 C39 H39C 109.5 . . ?
H39A C39 H39C 109.5 . . ?
H39B C39 H39C 109.5 . . ?
C38 C40 H40A 109.5 . . ?
C38 C40 H40B 109.5 . . ?
H40A C40 H40B 109.5 . . ?
C38 C40 H40C 109.5 . . ?
H40A C40 H40C 109.5 . . ?
H40B C40 H40C 109.5 . . ?
C38 C41 H41A 109.5 . . ?
C38 C41 H41B 109.5 . . ?
H41A C41 H41B 109.5 . . ?
C38 C41 H41C 109.5 . . ?
H41A C41 H41C 109.5 . . ?
H41B C41 H41C 109.5 . . ?
C25 C42 H42A 109.5 . . ?
C25 C42 H42B 109.5 . . ?
H42A C42 H42B 109.5 . . ?
C25 C42 H42C 109.5 . . ?
H42A C42 H42C 109.5 . . ?
H42B C42 H42C 109.5 . . ?
C34 C43 H43A 109.5 . . ?
C34 C43 H43B 109.5 . . ?
H43A C43 H43B 109.5 . . ?
C34 C43 H43C 109.5 . . ?
H43A C43 H43C 109.5 . . ?
H43B C43 H43C 109.5 . . ?
C34 C44 H44A 109.5 . . ?
C34 C44 H44B 109.5 . . ?
H44A C44 H44B 109.5 . . ?
C34 C44 H44C 109.5 . . ?
H44A C44 H44C 109.5 . . ?
H44B C44 H44C 109.5 . . ?
O9 C45 O10 111.7(3) . . ?
O9 C45 H45 124.2 . . ?
O10 C45 H45 124.2 . . ?
O10 C46 H46A 109.5 . . ?
O10 C46 H46B 109.5 . . ?
H46A C46 H46B 109.5 . . ?
O10 C46 H46C 109.5 . . ?
H46A C46 H46C 109.5 . . ?
H46B C46 H46C 109.5 . . ?
C24 O6 H6 104(2) . . ?
C37 O8 C38 121.1(2) . . ?
C45 O9 C31 117.1(2) . . ?
C45 O10 C46 112.0(3) . . ?

loop_
_geom_bond_atom_site_label_1
_geom_bond_atom_site_label_2
_geom_bond_distance
_geom_bond_site_symmetry_2
_geom_bond_publ_flag
C1 O1 1.417(3) . ?
C1 C13 1.523(3) . ?
C1 C2 1.542(3) . ?
C1 C7 1.543(4) . ?
C2 C14 1.522(4) . ?
C2 C19 1.536(4) . ?
C2 C3 1.540(4) . ?
C3 C4 1.538(4) . ?
C3 H3A 0.9900 . ?
C3 H3B 0.9900 . ?
C4 C5 1.514(4) . ?
C4 H4A 0.9900 . ?
C4 H4B 0.9900 . ?
C5 C7 1.495(4) . ?
C5 C6 1.510(4) . ?
C5 H5 1.0000 . ?
C6 C7 1.491(4) . ?
C6 H6A 0.9900 . ?
C6 H6B 0.9900 . ?
C7 C8 1.540(3) . ?
C8 O4 1.454(3) . ?
C8 C9 1.513(4) . ?
C8 C13 1.522(3) . ?
C9 C10 1.531(4) . ?
C9 H9A 0.9900 . ?
C9 H9B 0.9900 . ?
C10 C11 1.549(4) . ?
C10 H10A 0.9900 . ?
C10 H10B 0.9900 . ?
C11 C12 1.503(4) . ?
C11 C23 1.531(4) . ?
C11 C22 1.536(4) . ?
C12 C13 1.332(4) . ?
C12 H12 0.9500 . ?
C14 O2 1.211(3) . ?
C14 O3 1.333(3) . ?
C15 O3 1.478(3) . ?
C15 C16 1.513(4) . ?
C15 C18 1.516(4) . ?
C15 C17 1.520(4) . ?
C16 H16A 0.9800 . ?
C16 H16B 0.9800 . ?
C16 H16C 0.9800 . ?
C17 H17A 0.9800 . ?
C17 H17B 0.9800 . ?
C17 H17C 0.9800 . ?
C18 H18A 0.9800 . ?
C18 H18B 0.9800 . ?
C18 H18C 0.9800 . ?
C19 H19A 0.9800 . ?
C19 H19B 0.9800 . ?
C19 H19C 0.9800 . ?
C20 O4 1.394(3) . ?
C20 O5 1.402(4) . ?
C20 H20 0.9500 . ?
C21 O5 1.413(3) . ?
C21 H21A 0.9800 . ?
C21 H21B 0.9800 . ?
C21 H21C 0.9800 . ?
C22 H22A 0.9800 . ?
C22 H22B 0.9800 . ?
C22 H22C 0.9800 . ?
C23 H23A 0.9800 . ?
C23 H23B 0.9800 . ?
C23 H23C 0.9800 . ?
O1 H1 0.92(5) . ?
C24 O6 1.419(3) . ?
C24 C36 1.531(4) . ?
C24 C30 1.545(4) . ?
C24 C25 1.550(4) . ?
C25 C37 1.517(4) . ?
C25 C42 1.528(4) . ?
C25 C26 1.548(4) . ?
C26 C27 1.530(4) . ?
C26 H26A 0.9900 . ?
C26 H26B 0.9900 . ?
C27 C28 1.512(5) . ?
C27 H27A 0.9900 . ?
C27 H27B 0.9900 . ?
C28 C30 1.497(4) . ?
C28 C29 1.508(5) . ?
C28 H28 1.0000 . ?
C29 C30 1.490(4) . ?
C29 H29A 0.9900 . ?
C29 H29B 0.9900 . ?
C30 C31 1.543(4) . ?
C31 O9 1.448(4) . ?
C31 C32 1.513(4) . ?
C31 C36 1.517(4) . ?
C32 C33 1.530(4) . ?
C32 H32A 0.9900 . ?
C32 H32B 0.9900 . ?
C33 C34 1.535(4) . ?
C33 H33A 0.9900 . ?
C33 H33B 0.9900 . ?
C34 C35 1.515(4) . ?
C34 C43 1.529(4) . ?
C34 C44 1.538(4) . ?
C35 C36 1.322(4) . ?
C35 H35 0.9500 . ?
C37 O7 1.215(3) . ?
C37 O8 1.338(3) . ?
C38 O8 1.473(3) . ?
C38 C41 1.510(4) . ?
C38 C40 1.515(5) . ?
C38 C39 1.515(5) . ?
C39 H39A 0.9800 . ?
C39 H39B 0.9800 . ?
C39 H39C 0.9800 . ?
C40 H40A 0.9800 . ?
C40 H40B 0.9800 . ?
C40 H40C 0.9800 . ?
C41 H41A 0.9800 . ?
C41 H41B 0.9800 . ?
C41 H41C 0.9800 . ?
C42 H42A 0.9800 . ?
C42 H42B 0.9800 . ?
C42 H42C 0.9800 . ?
C43 H43A 0.9800 . ?
C43 H43B 0.9800 . ?
C43 H43C 0.9800 . ?
C44 H44A 0.9800 . ?
C44 H44B 0.9800 . ?
C44 H44C 0.9800 . ?
C45 O9 1.403(4) . ?
C45 O10 1.409(4) . ?
C45 H45 0.9500 . ?
C46 O10 1.429(4) . ?
C46 H46A 0.9800 . ?
C46 H46B 0.9800 . ?
C46 H46C 0.9800 . ?
O6 H6 0.90(4) . ?

loop_
_geom_hbond_atom_site_label_D
_geom_hbond_atom_site_label_H
_geom_hbond_atom_site_label_A
_geom_hbond_distance_DH
_geom_hbond_distance_HA
_geom_hbond_distance_DA
_geom_hbond_angle_DHA
_geom_hbond_site_symmetry_A
O6 H6 O7 0.90(4) 2.00(4) 2.832(3) 153(3) 2_655
O1 H1 O2 0.92(5) 1.93(5) 2.824(3) 164(4) 2_665

loop_
_geom_torsion_atom_site_label_1
_geom_torsion_atom_site_label_2
_geom_torsion_atom_site_label_3
_geom_torsion_atom_site_label_4
_geom_torsion
_geom_torsion_site_symmetry_1
_geom_torsion_site_symmetry_2
_geom_torsion_site_symmetry_3
_geom_torsion_site_symmetry_4
_geom_torsion_publ_flag
O1 C1 C2 C14 -45.3(3) . . . . ?
C13 C1 C2 C14 87.8(3) . . . . ?
C7 C1 C2 C14 -172.4(2) . . . . ?
O1 C1 C2 C19 -164.8(2) . . . . ?
C13 C1 C2 C19 -31.7(4) . . . . ?
C7 C1 C2 C19 68.1(3) . . . . ?
O1 C1 C2 C3 73.0(2) . . . . ?
C13 C1 C2 C3 -153.9(2) . . . . ?
C7 C1 C2 C3 -54.1(3) . . . . ?
C14 C2 C3 C4 -178.3(2) . . . . ?
C19 C2 C3 C4 -57.5(3) . . . . ?
C1 C2 C3 C4 65.8(3) . . . . ?
C2 C3 C4 C5 -43.6(3) . . . . ?
C3 C4 C5 C7 10.4(4) . . . . ?
C3 C4 C5 C6 -59.8(4) . . . . ?
C4 C5 C6 C7 106.1(3) . . . . ?
C5 C6 C7 C8 118.9(3) . . . . ?
C5 C6 C7 C1 -111.1(3) . . . . ?
C4 C5 C7 C6 -113.3(3) . . . . ?
C6 C5 C7 C8 -121.8(3) . . . . ?
C4 C5 C7 C8 124.9(3) . . . . ?
C6 C5 C7 C1 111.9(3) . . . . ?
C4 C5 C7 C1 -1.4(4) . . . . ?
O1 C1 C7 C6 -22.5(3) . . . . ?
C13 C1 C7 C6 -137.8(2) . . . . ?
C2 C1 C7 C6 97.8(3) . . . . ?
O1 C1 C7 C5 -95.8(3) . . . . ?
C13 C1 C7 C5 148.9(2) . . . . ?
C2 C1 C7 C5 24.5(3) . . . . ?
O1 C1 C7 C8 122.6(2) . . . . ?
C13 C1 C7 C8 7.24(19) . . . . ?
C2 C1 C7 C8 -117.2(2) . . . . ?
C6 C7 C8 O4 -109.2(3) . . . . ?
C5 C7 C8 O4 -25.5(4) . . . . ?
C1 C7 C8 O4 111.2(2) . . . . ?
C6 C7 C8 C9 21.6(4) . . . . ?
C5 C7 C8 C9 105.3(3) . . . . ?
C1 C7 C8 C9 -118.0(2) . . . . ?
C6 C7 C8 C13 132.3(3) . . . . ?
C5 C7 C8 C13 -144.0(3) . . . . ?
C1 C7 C8 C13 -7.25(19) . . . . ?
O4 C8 C9 C10 -82.4(3) . . . . ?
C13 C8 C9 C10 50.6(3) . . . . ?
C7 C8 C9 C10 148.2(2) . . . . ?
C8 C9 C10 C11 -58.5(3) . . . . ?
C9 C10 C11 C12 29.4(3) . . . . ?
C9 C10 C11 C23 -89.6(3) . . . . ?
C9 C10 C11 C22 150.8(2) . . . . ?
C23 C11 C12 C13 125.9(3) . . . . ?
C22 C11 C12 C13 -115.8(3) . . . . ?
C10 C11 C12 C13 5.3(4) . . . . ?
C11 C12 C13 C8 -11.2(4) . . . . ?
C11 C12 C13 C1 -146.0(3) . . . . ?
O4 C8 C13 C12 111.2(3) . . . . ?
C9 C8 C13 C12 -18.2(3) . . . . ?
C7 C8 C13 C12 -140.1(3) . . . . ?
O4 C8 C13 C1 -101.4(2) . . . . ?
C9 C8 C13 C1 129.2(2) . . . . ?
C7 C8 C13 C1 7.35(19) . . . . ?
O1 C1 C13 C12 19.0(4) . . . . ?
C2 C1 C13 C12 -110.0(3) . . . . ?
C7 C1 C13 C12 136.5(3) . . . . ?
O1 C1 C13 C8 -124.8(2) . . . . ?
C2 C1 C13 C8 106.2(3) . . . . ?
C7 C1 C13 C8 -7.34(19) . . . . ?
C19 C2 C14 O2 -118.6(3) . . . . ?
C3 C2 C14 O2 3.6(4) . . . . ?
C1 C2 C14 O2 119.4(3) . . . . ?
C19 C2 C14 O3 61.5(3) . . . . ?
C3 C2 C14 O3 -176.3(2) . . . . ?
C1 C2 C14 O3 -60.6(3) . . . . ?
O2 C14 O3 C15 -4.7(4) . . . . ?
C2 C14 O3 C15 175.3(2) . . . . ?
C16 C15 O3 C14 -61.3(3) . . . . ?
C18 C15 O3 C14 179.5(2) . . . . ?
C17 C15 O3 C14 62.9(3) . . . . ?
O5 C20 O4 C8 -94.1(3) . . . . ?
C9 C8 O4 C20 93.3(3) . . . . ?
C13 C8 O4 C20 -35.3(3) . . . . ?
C7 C8 O4 C20 -130.8(2) . . . . ?
O4 C20 O5 C21 -67.2(3) . . . . ?
O6 C24 C25 C37 -43.1(3) . . . . ?
C36 C24 C25 C37 90.3(3) . . . . ?
C30 C24 C25 C37 -170.0(2) . . . . ?
O6 C24 C25 C42 -163.7(2) . . . . ?
C36 C24 C25 C42 -30.3(3) . . . . ?
C30 C24 C25 C42 69.4(3) . . . . ?
O6 C24 C25 C26 73.3(2) . . . . ?
C36 C24 C25 C26 -153.3(2) . . . . ?
C30 C24 C25 C26 -53.6(3) . . . . ?
C37 C25 C26 C27 -177.8(2) . . . . ?
C42 C25 C26 C27 -57.4(3) . . . . ?
C24 C25 C26 C27 66.3(3) . . . . ?
C25 C26 C27 C28 -45.7(4) . . . . ?
C26 C27 C28 C30 13.2(4) . . . . ?
C26 C27 C28 C29 -57.1(4) . . . . ?
C27 C28 C29 C30 105.2(3) . . . . ?
C28 C29 C30 C31 119.1(4) . . . . ?
C28 C29 C30 C24 -112.1(3) . . . . ?
C27 C28 C30 C29 -114.6(3) . . . . ?
C29 C28 C30 C31 -122.1(3) . . . . ?
C27 C28 C30 C31 123.3(3) . . . . ?
C29 C28 C30 C24 110.6(3) . . . . ?
C27 C28 C30 C24 -3.9(4) . . . . ?
O6 C24 C30 C29 -21.1(4) . . . . ?
C36 C24 C30 C29 -136.5(3) . . . . ?
C25 C24 C30 C29 98.5(3) . . . . ?
O6 C24 C30 C28 -94.1(3) . . . . ?
C36 C24 C30 C28 150.6(3) . . . . ?
C25 C24 C30 C28 25.5(3) . . . . ?
O6 C24 C30 C31 123.5(2) . . . . ?
C36 C24 C30 C31 8.2(2) . . . . ?
C25 C24 C30 C31 -116.9(2) . . . . ?
C29 C30 C31 O9 -120.5(3) . . . . ?
C28 C30 C31 O9 -36.5(4) . . . . ?
C24 C30 C31 O9 101.2(2) . . . . ?
C29 C30 C31 C32 18.3(5) . . . . ?
C28 C30 C31 C32 102.3(4) . . . . ?
C24 C30 C31 C32 -120.0(3) . . . . ?
C29 C30 C31 C36 130.1(3) . . . . ?
C28 C30 C31 C36 -145.9(3) . . . . ?
C24 C30 C31 C36 -8.2(2) . . . . ?
O9 C31 C32 C33 -71.9(3) . . . . ?
C36 C31 C32 C33 51.0(3) . . . . ?
C30 C31 C32 C33 149.7(3) . . . . ?
C31 C32 C33 C34 -63.2(3) . . . . ?
C32 C33 C34 C35 37.9(3) . . . . ?
C32 C33 C34 C43 161.2(3) . . . . ?
C32 C33 C34 C44 -79.1(3) . . . . ?
C43 C34 C35 C36 -124.8(3) . . . . ?
C33 C34 C35 C36 -2.9(4) . . . . ?
C44 C34 C35 C36 117.0(3) . . . . ?
C34 C35 C36 C31 -6.2(4) . . . . ?
C34 C35 C36 C24 -144.9(3) . . . . ?
O9 C31 C36 C35 105.4(3) . . . . ?
C32 C31 C36 C35 -19.5(4) . . . . ?
C30 C31 C36 C35 -142.5(3) . . . . ?
O9 C31 C36 C24 -103.8(2) . . . . ?
C32 C31 C36 C24 131.3(2) . . . . ?
C30 C31 C36 C24 8.3(2) . . . . ?
O6 C24 C36 C35 20.9(4) . . . . ?
C30 C24 C36 C35 138.5(3) . . . . ?
C25 C24 C36 C35 -108.4(3) . . . . ?
O6 C24 C36 C31 -125.9(2) . . . . ?
C30 C24 C36 C31 -8.3(2) . . . . ?
C25 C24 C36 C31 104.8(3) . . . . ?
C42 C25 C37 O7 -116.7(3) . . . . ?
C26 C25 C37 O7 5.4(4) . . . . ?
C24 C25 C37 O7 120.3(3) . . . . ?
C42 C25 C37 O8 61.7(3) . . . . ?
C26 C25 C37 O8 -176.2(2) . . . . ?
C24 C25 C37 O8 -61.3(3) . . . . ?
O7 C37 O8 C38 -6.5(4) . . . . ?
C25 C37 O8 C38 175.0(2) . . . . ?
C41 C38 O8 C37 -175.9(2) . . . . ?
C40 C38 O8 C37 66.6(3) . . . . ?
C39 C38 O8 C37 -57.9(4) . . . . ?
O10 C45 O9 C31 99.5(3) . . . . ?
C32 C31 O9 C45 -57.7(3) . . . . ?
C36 C31 O9 C45 178.8(2) . . . . ?
C30 C31 O9 C45 85.0(3) . . . . ?
O9 C45 O10 C46 64.4(4) . . . . ?
